data_1510454
loop_
_publ_author_name
'Eschen, M.'
'Jeitschko, W.'

_publ_section_title
;
 Au2 Pb P2, Au2 Tl P2 and Au2 Hg P2: ternary gold polyphosphides with
 lead, thallium and mercury in the oxidation state zero
;
_journal_name_full 'Journal of Solid State Chemistry'
_journal_page_first 238
_journal_page_last 246
_journal_paper_doi 10.1006/jssc.2001.9497
_journal_volume 165
_journal_year 2002
_chemical_formula_sum 'Au2 P2 Pb'
_chemical_name_systematic 'Au2 Pb P2'
_space_group_IT_number 63
_symmetry_space_group_name_Hall '-C 2c 2'
_symmetry_space_group_name_H-M 'C m c m'
_cell_angle_alpha 90
_cell_angle_beta 90
_cell_angle_gamma 90
_cell_formula_units_Z 4
_cell_length_a 3.2364
_cell_length_b 11.3715
_cell_length_c 11.2184
_cell_volume 412.868
_citation_journal_id_ASTM JSSCBI
_cod_data_source_file gold_549.cif
_cod_data_source_block Au2P2Pb1
_cod_original_cell_volume 412.8676
_cod_original_formula_sum 'Au2 P2 Pb1'
_cod_database_code 1510454

loop_
_symmetry_equiv_pos_as_xyz
x,y,z
-x,-y,z+1/2
x,-y,-z
-x,y,-z+1/2
-x,-y,-z
x,y,-z-1/2
-x,y,z
x,-y,z-1/2
x+1/2,y+1/2,z
-x+1/2,-y+1/2,z+1/2
x+1/2,-y+1/2,-z
-x+1/2,y+1/2,-z+1/2
-x+1/2,-y+1/2,-z
x+1/2,y+1/2,-z-1/2
-x+1/2,y+1/2,z
x+1/2,-y+1/2,z-1/2

loop_
_atom_site_label
_atom_site_type_symbol
_atom_site_fract_x
_atom_site_fract_y
_atom_site_fract_z
_atom_site_occupancy
_atom_site_U_iso_or_equiv
Au1 Au+1 0 0.22403 0.25 1 0.0
Au2 Au+1 0 0 0 1 0.0
Pb1 Pb 0 0.47665 0.25 1 0.0
P1 P-1 0 0.20138 0.04395 1 0.0
